data_2023021
loop_
_publ_author_name
'Rharmili, Nohaila'
'Abdellaoui, Omar'
'Ouazzani Chahdi, Fouad'
'Mague, Joel T.'
'H&#xf6;kelek, Tuncer'
'Mazzah, Ahmed'
'Kandri Rodi, Youssef'
'Sebbar, Nada Kheira'

_publ_section_title
;
 Crystal structure, Hirshfeld surface analysis, crystal voids,
 inter-action energy calculations and energy frameworks, and DFT
 calculations of 1-(4-methyl-benz-yl)in-do-line-2,3-dione.
;
_journal_coeditor_code JP2002
_journal_issue 'Pt 2'
_journal_name_full 'Acta crystallographica. Section E, Crystallographic communications'
_journal_page_first 232
_journal_page_last 239
_journal_paper_doi 10.1107/S2056989024000756
_journal_volume 80
_journal_year 2024
_chemical_formula_iupac 'C16 H13 N O2'
_chemical_formula_moiety 'C16 H13 N O2'
_chemical_formula_sum 'C16 H13 N O2'
_chemical_formula_weight 251.27
_chemical_name_systematic
;
1-(4-Methylbenzyl)indoline-2,3-dione
;
_space_group_crystal_system monoclinic
_space_group_IT_number 14
_space_group_name_Hall '-P 2ybc'
_space_group_name_H-M_alt 'P 1 21/c 1'
_atom_sites_solution_hydrogens geom
_atom_sites_solution_primary dual
_atom_sites_solution_secondary difmap
_audit_creation_method SHELXL-2019/1
_cell_angle_alpha 90
_cell_angle_beta 94.118(2)
_cell_angle_gamma 90
_cell_formula_units_Z 4
_cell_length_a 6.6126(4)
_cell_length_b 4.8680(3)
_cell_length_c 38.924(2)
_cell_measurement_reflns_used 9960
_cell_measurement_temperature 150(2)
_cell_measurement_theta_max 32.566
_cell_measurement_theta_min 3.088
_cell_volume 1249.73(13)
_computing_cell_refinement
;
<i>SAINT</i> (Bruker, 2021)
;
_computing_data_collection
;
<i>APEX4</i> (Bruker, 2021)
;
_computing_data_reduction
;
<i>SAINT</i> (Bruker, 2021)
;
_computing_molecular_graphics
;
<i>DIAMOND</i> (Brandenburg & Putz, 2012)
;
_computing_publication_material
;
<i>SHELXTL</i> (Bruker, 2021)
;
_computing_structure_refinement
;
<i>SHELXL2018</i> (Sheldrick, 2015<i>b</i>)
;
_computing_structure_solution
;
<i>SHELXT</i> (Sheldrick, 2015<i>a</i>)
;
_diffrn_ambient_temperature 150(2)
_diffrn_detector_area_resol_mean 7.3910
_diffrn_measured_fraction_theta_full 0.999
_diffrn_measured_fraction_theta_max 0.997
_diffrn_measurement_device 'Bruker D8 QUEST PHOTON 3'
_diffrn_measurement_device_type 'Bruker D8 QUEST PHOTON 3'
_diffrn_measurement_method '\f and \w scans'
_diffrn_radiation_monochromator graphite
_diffrn_radiation_type MoK\a
_diffrn_radiation_wavelength 0.71073
_diffrn_reflns_av_R_equivalents 0.0556
_diffrn_reflns_av_unetI/netI 0.0367
_diffrn_reflns_limit_h_max 10
_diffrn_reflns_limit_h_min -10
_diffrn_reflns_limit_k_max 7
_diffrn_reflns_limit_k_min -7
_diffrn_reflns_limit_l_max 60
_diffrn_reflns_limit_l_min -59
_diffrn_reflns_number 41604
_diffrn_reflns_theta_full 33.300
_diffrn_reflns_theta_max 33.336
_diffrn_reflns_theta_min 2.098
_diffrn_source 'fine-focus sealed tube'
_diffrn_source_current 30.0
_diffrn_source_power 1.50
_diffrn_source_voltage 50
_exptl_absorpt_coefficient_mu 0.089
_exptl_absorpt_correction_T_max 1.00
_exptl_absorpt_correction_T_min 0.97
_exptl_absorpt_correction_type numerical
_exptl_absorpt_process_details
;
(<i>SADABS</i>; Krause <i>et al.</i>, 2015)
;
_exptl_crystal_colour orange
_exptl_crystal_density_diffrn 1.335
_exptl_crystal_density_method 'not measured'
_exptl_crystal_description plate
_exptl_crystal_F_000 528
_exptl_crystal_size_max 0.373
_exptl_crystal_size_mid 0.290
_exptl_crystal_size_min 0.028
_refine_diff_density_max 0.295
_refine_diff_density_min -0.220
_refine_ls_extinction_method none
_refine_ls_goodness_of_fit_ref 1.026
_refine_ls_hydrogen_treatment constr
_refine_ls_matrix_type full
_refine_ls_number_parameters 173
_refine_ls_number_reflns 4846
_refine_ls_number_restraints 0
_refine_ls_restrained_S_all 1.026
_refine_ls_R_factor_all 0.0820
_refine_ls_R_factor_gt 0.0538
_refine_ls_shift/su_max 0.001
_refine_ls_shift/su_mean 0.000
_refine_ls_structure_factor_coef Fsqd
_refine_ls_weighting_details 'w=1/[\s^2^(Fo^2^)+(0.0500P)^2^+0.4692P] where P=(Fo^2^+2Fc^2^)/3'
_refine_ls_weighting_scheme calc
_refine_ls_wR_factor_gt 0.1231
_refine_ls_wR_factor_ref 0.1368
_reflns_number_gt 3359
_reflns_number_total 4846
_reflns_threshold_expression 'I > 2\s(I)'
_cod_data_source_file jp2002sup1.cif
_cod_data_source_block I
_cod_depositor_comments 'Adding full bibliography for 2023021.cif.'
_cod_original_cell_volume 1249.74(13)
_cod_original_sg_symbol_H-M 'P 21/c'
_cod_database_code 2023021
_cod_database_fobs_code 2023021
_shelx_space_group_comment
;
The symmetry employed for this shelxl refinement is uniquely defined
by the following loop, which should always be used as a source of
symmetry information in preference to the above space-group names.
They are only intended as comments.
;
_shelx_estimated_absorpt_t_min 0.968
_shelx_estimated_absorpt_t_max 0.998

loop_
_space_group_symop_operation_xyz
'x, y, z'
'-x, y+1/2, -z+1/2'
'-x, -y, -z'
'x, -y-1/2, z-1/2'

loop_
_atom_site_type_symbol
_atom_site_label
_atom_site_fract_x
_atom_site_fract_y
_atom_site_fract_z
_atom_site_U_iso_or_equiv
_atom_site_adp_type
_atom_site_calc_flag
_atom_site_occupancy
_atom_site_disorder_assembly
_atom_site_disorder_group
O O1 0.83652(16) 1.2777(2) 0.62976(3) 0.0407(3) Uani d 1 . .
O O2 1.08789(14) 1.0379(2) 0.68782(3) 0.0388(2) Uani d 1 . .
N N1 0.60620(15) 0.9544(2) 0.64653(3) 0.0256(2) Uani d 1 . .
C C1 0.78827(17) 0.7578(2) 0.69329(3) 0.0252(2) Uani d 1 . .
C C2 0.82166(19) 0.5820(3) 0.72105(3) 0.0288(2) Uani d 1 . .
H H2 0.946524 0.584733 0.734737 0.035 Uiso calc 1 . .
C C3 0.6679(2) 0.4016(3) 0.72839(3) 0.0303(3) Uani d 1 . .
H H3 0.686776 0.278853 0.747327 0.036 Uiso calc 1 . .
C C4 0.48593(19) 0.4006(3) 0.70795(3) 0.0286(2) Uani d 1 . .
H H4 0.382752 0.274792 0.713208 0.034 Uiso calc 1 . .
C C5 0.45014(18) 0.5784(3) 0.67999(3) 0.0258(2) Uani d 1 . .
H H5 0.324978 0.576843 0.666387 0.031 Uiso calc 1 . .
C C6 0.60429(17) 0.7564(2) 0.67298(3) 0.0234(2) Uani d 1 . .
C C7 0.78645(19) 1.0935(3) 0.64820(3) 0.0291(2) Uani d 1 . .
C C8 0.91639(18) 0.9665(3) 0.67911(3) 0.0288(3) Uani d 1 . .
C C9 0.43199(19) 1.0233(3) 0.62289(3) 0.0286(2) Uani d 1 . .
H H9A 0.461089 1.195878 0.610731 0.034 Uiso calc 1 . .
H H9B 0.312938 1.056262 0.636366 0.034 Uiso calc 1 . .
C C10 0.37999(19) 0.8018(3) 0.59657(3) 0.0266(2) Uani d 1 . .
C C11 0.1851(2) 0.6927(3) 0.59296(3) 0.0335(3) Uani d 1 . .
H H11 0.086091 0.753530 0.607771 0.040 Uiso calc 1 . .
C C12 0.1334(2) 0.4962(3) 0.56801(4) 0.0364(3) Uani d 1 . .
H H12 -0.000569 0.424591 0.565979 0.044 Uiso calc 1 . .
C C13 0.2747(2) 0.4027(3) 0.54597(3) 0.0337(3) Uani d 1 . .
C C14 0.4703(2) 0.5080(3) 0.55005(3) 0.0339(3) Uani d 1 . .
H H14 0.570145 0.443987 0.535606 0.041 Uiso calc 1 . .
C C15 0.5222(2) 0.7055(3) 0.57492(3) 0.0305(3) Uani d 1 . .
H H15 0.656602 0.775497 0.577128 0.037 Uiso calc 1 . .
C C16 0.2171(3) 0.1907(3) 0.51890(4) 0.0460(4) Uani d 1 . .
H H16A 0.120928 0.270980 0.501370 0.069 Uiso calc 1 . .
H H16B 0.154047 0.033158 0.529600 0.069 Uiso calc 1 . .
H H16C 0.338779 0.129939 0.508103 0.069 Uiso calc 1 . .

loop_
_atom_site_aniso_label
_atom_site_aniso_U_11
_atom_site_aniso_U_22
_atom_site_aniso_U_33
_atom_site_aniso_U_12
_atom_site_aniso_U_13
_atom_site_aniso_U_23
O1 0.0409(6) 0.0403(6) 0.0417(6) -0.0093(4) 0.0079(4) 0.0080(4)
O2 0.0248(4) 0.0454(6) 0.0457(6) -0.0087(4) -0.0005(4) -0.0040(5)
N1 0.0258(5) 0.0251(5) 0.0253(5) -0.0025(4) -0.0012(4) 0.0006(4)
C1 0.0232(5) 0.0254(5) 0.0268(5) -0.0004(4) -0.0002(4) -0.0036(4)
C2 0.0279(6) 0.0286(6) 0.0289(6) 0.0013(5) -0.0043(4) -0.0024(5)
C3 0.0348(6) 0.0269(6) 0.0287(6) 0.0013(5) -0.0013(5) 0.0016(5)
C4 0.0308(6) 0.0259(5) 0.0293(6) -0.0042(5) 0.0035(5) -0.0010(5)
C5 0.0246(5) 0.0256(5) 0.0270(5) -0.0019(4) -0.0003(4) -0.0027(4)
C6 0.0234(5) 0.0229(5) 0.0236(5) 0.0001(4) 0.0001(4) -0.0032(4)
C7 0.0284(6) 0.0295(6) 0.0299(6) -0.0040(5) 0.0047(5) -0.0017(5)
C8 0.0245(5) 0.0305(6) 0.0313(6) -0.0024(5) 0.0021(4) -0.0056(5)
C9 0.0297(6) 0.0279(6) 0.0275(6) 0.0013(5) -0.0032(4) 0.0008(4)
C10 0.0294(6) 0.0264(5) 0.0233(5) -0.0013(4) -0.0030(4) 0.0028(4)
C11 0.0289(6) 0.0394(7) 0.0320(6) -0.0024(5) -0.0006(5) 0.0022(5)
C12 0.0327(6) 0.0393(7) 0.0358(7) -0.0103(6) -0.0073(5) 0.0036(6)
C13 0.0448(7) 0.0274(6) 0.0273(6) -0.0057(5) -0.0080(5) 0.0036(5)
C14 0.0401(7) 0.0338(6) 0.0276(6) -0.0017(5) 0.0006(5) -0.0014(5)
C15 0.0298(6) 0.0328(6) 0.0286(6) -0.0048(5) 0.0002(5) 0.0005(5)
C16 0.0660(10) 0.0355(7) 0.0342(7) -0.0107(7) -0.0118(7) -0.0005(6)

loop_
_atom_type_symbol
_atom_type_description
_atom_type_scat_dispersion_real
_atom_type_scat_dispersion_imag
_atom_type_scat_source
C C 0.0033 0.0016 'International Tables Vol C Tables 4.2.6.8 and 6.1.1.4'
H H 0.0000 0.0000 'International Tables Vol C Tables 4.2.6.8 and 6.1.1.4'
N N 0.0061 0.0033 'International Tables Vol C Tables 4.2.6.8 and 6.1.1.4'
O O 0.0106 0.0060 'International Tables Vol C Tables 4.2.6.8 and 6.1.1.4'

loop_
_geom_angle_atom_site_label_1
_geom_angle_atom_site_label_2
_geom_angle_atom_site_label_3
_geom_angle_site_symmetry_1
_geom_angle_site_symmetry_3
_geom_angle
_geom_angle_publ_flag
C7 N1 C6 . . 110.91(10) ?
C7 N1 C9 . . 124.13(11) ?
C6 N1 C9 . . 124.65(10) ?
C2 C1 C6 . . 121.38(11) ?
C2 C1 C8 . . 131.50(11) ?
C6 C1 C8 . . 107.12(11) ?
C1 C2 C3 . . 118.28(11) ?
C1 C2 H2 . . 120.9 ?
C3 C2 H2 . . 120.9 ?
C2 C3 C4 . . 119.96(12) ?
C2 C3 H3 . . 120.0 ?
C4 C3 H3 . . 120.0 ?
C3 C4 C5 . . 122.23(12) ?
C3 C4 H4 . . 118.9 ?
C5 C4 H4 . . 118.9 ?
C6 C5 C4 . . 117.18(11) ?
C6 C5 H5 . . 121.4 ?
C4 C5 H5 . . 121.4 ?
C5 C6 C1 . . 120.98(11) ?
C5 C6 N1 . . 128.22(11) ?
C1 C6 N1 . . 110.80(10) ?
O1 C7 N1 . . 127.83(12) ?
O1 C7 C8 . . 126.45(12) ?
N1 C7 C8 . . 105.72(10) ?
O2 C8 C1 . . 130.74(13) ?
O2 C8 C7 . . 123.82(12) ?
C1 C8 C7 . . 105.44(10) ?
N1 C9 C10 . . 113.23(10) ?
N1 C9 H9A . . 108.9 ?
C10 C9 H9A . . 108.9 ?
N1 C9 H9B . . 108.9 ?
C10 C9 H9B . . 108.9 ?
H9A C9 H9B . . 107.7 ?
C15 C10 C11 . . 118.21(12) ?
C15 C10 C9 . . 121.45(11) ?
C11 C10 C9 . . 120.33(12) ?
C12 C11 C10 . . 120.87(13) ?
C12 C11 H11 . . 119.6 ?
C10 C11 H11 . . 119.6 ?
C11 C12 C13 . . 121.00(13) ?
C11 C12 H12 . . 119.5 ?
C13 C12 H12 . . 119.5 ?
C12 C13 C14 . . 118.03(12) ?
C12 C13 C16 . . 120.64(13) ?
C14 C13 C16 . . 121.32(14) ?
C15 C14 C13 . . 121.06(13) ?
C15 C14 H14 . . 119.5 ?
C13 C14 H14 . . 119.5 ?
C10 C15 C14 . . 120.81(12) ?
C10 C15 H15 . . 119.6 ?
C14 C15 H15 . . 119.6 ?
C13 C16 H16A . . 109.5 ?
C13 C16 H16B . . 109.5 ?
H16A C16 H16B . . 109.5 ?
C13 C16 H16C . . 109.5 ?
H16A C16 H16C . . 109.5 ?
H16B C16 H16C . . 109.5 ?

loop_
_geom_bond_atom_site_label_1
_geom_bond_atom_site_label_2
_geom_bond_site_symmetry_2
_geom_bond_distance
_geom_bond_publ_flag
O1 C7 . 1.2094(16) ?
O2 C8 . 1.2110(15) ?
N1 C7 . 1.3684(16) ?
N1 C6 . 1.4108(15) ?
N1 C9 . 1.4610(15) ?
C1 C2 . 1.3835(17) ?
C1 C6 . 1.4026(16) ?
C1 C8 . 1.4567(18) ?
C2 C3 . 1.3886(18) ?
C2 H2 . 0.9500 ?
C3 C4 . 1.3943(17) ?
C3 H3 . 0.9500 ?
C4 C5 . 1.3973(17) ?
C4 H4 . 0.9500 ?
C5 C6 . 1.3798(17) ?
C5 H5 . 0.9500 ?
C7 C8 . 1.5555(18) ?
C9 C10 . 1.5098(17) ?
C9 H9A . 0.9900 ?
C9 H9B . 0.9900 ?
C10 C15 . 1.3886(18) ?
C10 C11 . 1.3917(18) ?
C11 C12 . 1.388(2) ?
C11 H11 . 0.9500 ?
C12 C13 . 1.390(2) ?
C12 H12 . 0.9500 ?
C13 C14 . 1.390(2) ?
C13 C16 . 1.5040(19) ?
C14 C15 . 1.3895(18) ?
C14 H14 . 0.9500 ?
C15 H15 . 0.9500 ?
C16 H16A . 0.9800 ?
C16 H16B . 0.9800 ?
C16 H16C . 0.9800 ?

loop_
_geom_hbond_atom_site_label_D
_geom_hbond_atom_site_label_H
_geom_hbond_atom_site_label_A
_geom_hbond_site_symmetry_A
_geom_hbond_distance_DH
_geom_hbond_distance_HA
_geom_hbond_distance_DA
_geom_hbond_angle_DHA
_geom_hbond_publ_flag
C4 H4 O2 1_445 0.95 2.41 3.2192(16) 142 y
C9 H9A Cg3 1_565 0.99 2.61 3.4936(15) 148 y
C9 H9B O2 1_455 0.99 2.58 3.5208(17) 158 yes
C16 H16B Cg3 1_545 0.98 2.85 3.5685(16) 131 y

loop_
_geom_torsion_atom_site_label_1
_geom_torsion_atom_site_label_2
_geom_torsion_atom_site_label_3
_geom_torsion_atom_site_label_4
_geom_torsion_site_symmetry_1
_geom_torsion_site_symmetry_2
_geom_torsion_site_symmetry_3
_geom_torsion_site_symmetry_4
_geom_torsion
_geom_torsion_publ_flag
C6 C1 C2 C3 . . . . 0.24(18) ?
C8 C1 C2 C3 . . . . -179.89(12) ?
C1 C2 C3 C4 . . . . 0.10(19) ?
C2 C3 C4 C5 . . . . -0.5(2) ?
C3 C4 C5 C6 . . . . 0.58(18) ?
C4 C5 C6 C1 . . . . -0.23(17) ?
C4 C5 C6 N1 . . . . -179.90(11) ?
C2 C1 C6 C5 . . . . -0.17(18) ?
C8 C1 C6 C5 . . . . 179.93(11) ?
C2 C1 C6 N1 . . . . 179.55(11) ?
C8 C1 C6 N1 . . . . -0.35(13) ?
C7 N1 C6 C5 . . . . 179.35(12) ?
C9 N1 C6 C5 . . . . 5.62(19) ?
C7 N1 C6 C1 . . . . -0.34(14) ?
C9 N1 C6 C1 . . . . -174.07(11) ?
C6 N1 C7 O1 . . . . -178.98(13) ?
C9 N1 C7 O1 . . . . -5.2(2) ?
C6 N1 C7 C8 . . . . 0.84(13) ?
C9 N1 C7 C8 . . . . 174.60(11) ?
C2 C1 C8 O2 . . . . 1.2(2) ?
C6 C1 C8 O2 . . . . -178.96(14) ?
C2 C1 C8 C7 . . . . -179.07(13) ?
C6 C1 C8 C7 . . . . 0.82(13) ?
O1 C7 C8 O2 . . . . -1.4(2) ?
N1 C7 C8 O2 . . . . 178.78(12) ?
O1 C7 C8 C1 . . . . 178.80(13) ?
N1 C7 C8 C1 . . . . -1.02(13) ?
C7 N1 C9 C10 . . . . 114.84(13) ?
C6 N1 C9 C10 . . . . -72.24(15) ?
N1 C9 C10 C15 . . . . -55.98(16) ?
N1 C9 C10 C11 . . . . 125.40(13) ?
C15 C10 C11 C12 . . . . -1.03(19) ?
C9 C10 C11 C12 . . . . 177.63(12) ?
C10 C11 C12 C13 . . . . 0.1(2) ?
C11 C12 C13 C14 . . . . 1.1(2) ?
C11 C12 C13 C16 . . . . -179.70(13) ?
C12 C13 C14 C15 . . . . -1.4(2) ?
C16 C13 C14 C15 . . . . 179.46(13) ?
C11 C10 C15 C14 . . . . 0.78(19) ?
C9 C10 C15 C14 . . . . -177.87(12) ?
C13 C14 C15 C10 . . . . 0.4(2) ?
